data_9010492
loop_
_publ_author_name
'Hughes, J. M.'
'Jolliff, B. L.'
'Rakovan, J.'

_publ_section_title
;
 The crystal chemistry of whitlockite and merrillite and the
 dehydrogenation of whitlockite to merrillite
 Note: Heated at 500 degrees C
;
_journal_name_full 'American Mineralogist'
_journal_page_first 1300
_journal_page_last 1305
_journal_paper_doi 10.2138/am.2008.2683
_journal_volume 93
_journal_year 2008
_chemical_compound_source Synthetic
_chemical_formula_sum 'Ca9.036 Fe0.084 H0.831 Mg0.916 O27.28 P7'
_chemical_name_mineral Whitlockite
_space_group_IT_number 161
_symmetry_space_group_name_Hall 'R 3 -2"c'
_symmetry_space_group_name_H-M 'R 3 c :H'
_cell_angle_alpha 90
_cell_angle_beta 90
_cell_angle_gamma 120
_cell_formula_units_Z 6
_cell_length_a 10.3597
_cell_length_b 10.3597
_cell_length_c 37.161
_cell_volume 3453.921
_database_code_amcsd 0004625
_exptl_crystal_density_diffrn 3.009
_exptl_crystal_thermal_history 'Heated at 500 degrees C'
_cod_original_sg_symbol_H-M 'R 3 c'
_cod_original_formula_sum 'Ca9.036 (Mg.916 Fe.084) P7 O27.28 H.831'
_cod_database_code 9010492

loop_
_space_group_symop_operation_xyz
x,y,z
2/3+x,1/3+y,1/3+z
1/3+x,2/3+y,2/3+z
x,x-y,1/2+z
2/3+x,1/3+x-y,5/6+z
1/3+x,2/3+x-y,1/6+z
-y,-x,1/2+z
2/3-y,1/3-x,5/6+z
1/3-y,2/3-x,1/6+z
-x+y,y,1/2+z
2/3-x+y,1/3+y,5/6+z
1/3-x+y,2/3+y,1/6+z
-y,x-y,z
2/3-y,1/3+x-y,1/3+z
1/3-y,2/3+x-y,2/3+z
-x+y,-x,z
2/3-x+y,1/3-x,1/3+z
1/3-x+y,2/3-x,2/3+z

loop_
_atom_site_label
_atom_site_fract_x
_atom_site_fract_y
_atom_site_fract_z
_atom_site_occupancy
_atom_site_U_iso_or_equiv
_atom_site_type_symbol
_atom_site_attached_hydrogens
CaIIB1 0.28105 0.14678 0.56529 1.00000 0.01021 Ca 0
CaIIB2 0.38763 0.18007 0.76769 1.00000 0.01061 Ca 0
CaIB 0.29466 0.15765 0.67217 1.00000 0.02021 Ca 0
CaIIA* 0.00000 0.00000 0.79400 0.03600 0.09000 Ca 0
Mg 0.00000 0.00000 0.00000 0.91600 0.00800 Mg 0
Fe 0.00000 0.00000 0.00000 0.08400 0.00800 Fe 0
PB1 0.31784 0.14377 0.86430 1.00000 0.00866 P 0
PB2 0.35111 0.15826 0.96727 1.00000 0.00865 P 0
OIB1 0.27761 0.09418 0.82513 1.00000 0.01800 O 0
OIIB1 0.24689 0.23367 0.87760 1.00000 0.01430 O 0
OIIB3 0.27196 0.00130 0.88626 1.00000 0.01160 O 0
OIIB5 0.48942 0.24224 0.86896 1.00000 0.01460 O 0
OIIB2 0.39968 0.04875 0.95375 1.00000 0.01390 O 0
OIIB4 0.41539 0.30422 0.94649 1.00000 0.01570 O 0
OIIB6 0.17993 0.07962 0.96367 1.00000 0.01290 O 0
OIB2 0.40458 0.19726 0.00667 1.00000 0.01490 O 0
O-HIA 0.00000 0.00000 0.79602 0.83100 0.02610 O 0
PA 0.00000 0.00000 0.75359 0.92600 0.01110 P 0
PA* 0.00000 0.00000 0.73080 0.07400 0.00200 P 0
OIA* 0.00000 0.00000 0.68890 0.16900 0.04800 O 0
OIIA* -0.02000 0.13050 0.74108 0.76000 0.01050 O 0

loop_
_cod_changelog_entry_id
_cod_changelog_entry_author
_cod_changelog_entry_date
_cod_changelog_entry_text
1
;cod-tools version 3.8.0
Id: cif_guess_AMCSD_atom_types 9581 2023-05-17 12:35:41Z saulius
;
2023-05-23T09:20:16+03:00
;Derived atom types and hydrogen counts
from atom names that follow the AMCSD naming convention
(Wat == water, O-H == hydroxyl).
;

loop_
_cod_related_entry_id
_cod_related_entry_database
_cod_related_entry_code
1 AMCSD 0004625
